data_1564576
loop_
_publ_author_name
'Lan, Hai-Ming'
'Yang, Ru-Xia'
'Yang, Li-Zhen'
'Zhu, Peng-Yin'
'Wang, Lu-Lu'
'Yu, Yu-Ming'
'Wang, Duo-Zhi'

_publ_section_title
;
 Lanthanide complexes based on the linear bifunctional ligand: Synthesis,
 structure regulation and magnetic properties
;
_journal_name_full 'Inorganica Chimica Acta'
_journal_page_first 119593
_journal_paper_doi 10.1016/j.ica.2020.119593
_journal_volume 508
_journal_year 2020
_chemical_formula_moiety '1(C153 H102 Dy7 N33 O32)'
_chemical_formula_sum 'C153 H102 Dy7 N33 O32'
_chemical_formula_weight 4052.09
_space_group_crystal_system hexagonal
_space_group_IT_number 176
_space_group_name_Hall '-P 6c'
_space_group_name_H-M_alt 'P 63/m'
_atom_sites_solution_hydrogens mixed
_cell_angle_alpha 90
_cell_angle_beta 90
_cell_angle_gamma 120
_cell_formula_units_Z 2
_cell_length_a 21.8806(5)
_cell_length_b 21.8806(5)
_cell_length_c 20.7765(11)
_cell_measurement_reflns_used 9882
_cell_measurement_temperature 150(2)
_cell_measurement_theta_max 26.399
_cell_measurement_theta_min 2.844
_cell_volume 8614.3(5)
_computing_cell_refinement 'SAINT v8.37A (Bruker, 2015)'
_computing_data_reduction 'SAINT v8.37A (Bruker, 2015)'
_computing_molecular_graphics 'Olex2 (Dolomanov et al., 2009)'
_computing_publication_material 'Olex2 (Dolomanov et al., 2009)'
_computing_structure_refinement 'XL (Sheldrick, 2008)'
_diffrn_ambient_temperature 150.0
_diffrn_measured_fraction_theta_full 0.999
_diffrn_measured_fraction_theta_max 0.999
_diffrn_measurement_device_type 'CCD area detector'
_diffrn_measurement_method 'phi and omega scans'
_diffrn_radiation_monochromator graphite
_diffrn_radiation_type MoK\a
_diffrn_radiation_wavelength 0.71073
_diffrn_reflns_av_R_equivalents 0.0866
_diffrn_reflns_av_unetI/netI 0.0257
_diffrn_reflns_Laue_measured_fraction_full 0.999
_diffrn_reflns_Laue_measured_fraction_max 0.999
_diffrn_reflns_limit_h_max 27
_diffrn_reflns_limit_h_min -25
_diffrn_reflns_limit_k_max 27
_diffrn_reflns_limit_k_min -27
_diffrn_reflns_limit_l_max 25
_diffrn_reflns_limit_l_min -25
_diffrn_reflns_number 105511
_diffrn_reflns_point_group_measured_fraction_full 0.999
_diffrn_reflns_point_group_measured_fraction_max 0.999
_diffrn_reflns_theta_full 25.242
_diffrn_reflns_theta_max 26.015
_diffrn_reflns_theta_min 2.104
_exptl_absorpt_coefficient_mu 3.072
_exptl_absorpt_correction_T_max 0.0276
_exptl_absorpt_correction_T_min 0.0103
_exptl_absorpt_correction_type multi-scan
_exptl_absorpt_process_details
;
SADABS-2016/2 (Bruker,2016/2) was used for absorption correction.
wR2(int) was 0.0993 before and 0.0684 after correction.
The Ratio of minimum to maximum transmission is 0.3732.
The \l/2 correction factor is Not present.
;
_exptl_crystal_colour colourless
_exptl_crystal_density_diffrn 1.562
_exptl_crystal_description block
_exptl_crystal_F_000 3938
_exptl_crystal_size_max 0.22
_exptl_crystal_size_mid 0.18
_exptl_crystal_size_min 0.15
_refine_diff_density_max 1.900
_refine_diff_density_min -1.015
_refine_diff_density_rms 0.140
_refine_ls_extinction_coef .
_refine_ls_extinction_method none
_refine_ls_goodness_of_fit_ref 1.024
_refine_ls_hydrogen_treatment constr
_refine_ls_matrix_type full
_refine_ls_number_parameters 382
_refine_ls_number_reflns 5811
_refine_ls_number_restraints 79
_refine_ls_restrained_S_all 1.052
_refine_ls_R_factor_all 0.0628
_refine_ls_R_factor_gt 0.0425
_refine_ls_shift/su_max 0.005
_refine_ls_shift/su_mean 0.000
_refine_ls_structure_factor_coef Fsqd
_refine_ls_weighting_details 'w=1/[\s^2^(Fo^2^)+(0.0460P)^2^+65.9020P] where P=(Fo^2^+2Fc^2^)/3'
_refine_ls_weighting_scheme calc
_refine_ls_wR_factor_gt 0.1000
_refine_ls_wR_factor_ref 0.1146
_reflns_Friedel_coverage 0.000
_reflns_Friedel_fraction_full .
_reflns_Friedel_fraction_max .
_reflns_number_gt 4475
_reflns_number_total 5811
_reflns_threshold_expression 'I > 2\s(I)'
_cod_data_source_file 8.cif
_cod_data_source_block 222_sq
_cod_original_cell_volume 8614.3(6)
_cod_database_code 1564576
_shelx_space_group_comment
;
The symmetry employed for this shelxl refinement is uniquely defined
by the following loop, which should always be used as a source of
symmetry information in preference to the above space-group names.
They are only intended as comments.
;
_shelx_estimated_absorpt_t_max 0.656
_shelx_estimated_absorpt_t_min 0.551
_olex2_refinement_description
;
1. Fixed Uiso
 At 1.2 times of:
  All C(H) groups, All N(H) groups
 At 1.5 times of:
  All O(H,H) groups
2. Restrained distances
 N3-N4
 2.186 with sigma of 0.02
 C15-C17
 2.2 with sigma of 0.02
3. Rigid bond restraints
 C15, N4, C16, C17, N3
 with sigma for 1-2 distances of 0.01 and sigma for 1-3 distances of 0.02
 C1, O1
 with sigma for 1-2 distances of 0.01 and sigma for 1-3 distances of 0.02
4. Uiso/Uaniso restraints and constraints
Uanis(C34) \\sim Ueq, Uanis(C33) \\sim Ueq, Uanis(N2) \\sim Ueq, Uanis(C6)
\\sim Ueq, Uanis(N4) \\sim Ueq: with sigma of 0.01 and sigma for terminal atoms
of 0.02
Uanis(O1) \\sim Ueq: with sigma of 0.01 and sigma for terminal atoms of 0.02
Uanis(C7) \\sim Ueq: with sigma of 0.01 and sigma for terminal atoms of 0.02
Uanis(C17) \\sim Ueq, Uanis(C11) \\sim Ueq: with sigma of 0.01 and sigma for
terminal atoms of 0.02
Uanis(N1) \\sim Ueq: with sigma of 0.01 and sigma for terminal atoms of 0.02
Uanis(O1) \\sim Ueq, Uanis(C1) \\sim Ueq: with sigma of 0.01 and sigma for
terminal atoms of 0.02
5. Others
 Fixed Sof: N4(0.25) N2(0.25) C7(0.5) C6(0.5)
6.a Rotating group:
 O9(H9A,H9B)
6.b Aromatic/amide H refined with riding coordinates:
 N6(H6), C21(H21), C28(H28), C15(H15), C24(H24), C27(H27), C20(H20), C32(H32),
 C16(H16), C13(H13), C14(H14), C30(H30), C31(H31), C10(H10), C11(H11), C17(H17),
  C3(H3), C33(H33), C34(H34)
;

loop_
_space_group_symop_operation_xyz
'x, y, z'
'x-y, x, z+1/2'
'-y, x-y, z'
'-x, -y, z+1/2'
'-x+y, -x, z'
'y, -x+y, z+1/2'
'-x, -y, -z'
'-x+y, -x, -z-1/2'
'y, -x+y, -z'
'x, y, -z-1/2'
'x-y, x, -z'
'-y, x-y, -z-1/2'

loop_
_atom_site_label
_atom_site_type_symbol
_atom_site_fract_x
_atom_site_fract_y
_atom_site_fract_z
_atom_site_U_iso_or_equiv
_atom_site_adp_type
_atom_site_occupancy
_atom_site_site_symmetry_order
_atom_site_calc_flag
_atom_site_refinement_flags_posn
_atom_site_refinement_flags_adp
_atom_site_refinement_flags_occupancy
_atom_site_disorder_assembly
_atom_site_disorder_group
Dy1 Dy 0.55711(2) 0.24480(2) 0.60300(2) 0.02806(10) Uani 1 1 d . . . . .
Dy2 Dy 0.666667 0.333333 0.750000 0.03094(17) Uani 1 6 d S T P . .
O9 O 0.5429(2) 0.2367(2) 0.4858(2) 0.0384(11) Uani 1 1 d . . . . .
H9A H 0.575859 0.229449 0.467179 0.058 Uiso 1 1 d GR . . . .
H9B H 0.551774 0.278355 0.469149 0.058 Uiso 1 1 d GR . . . .
O3 O 0.5777(2) 0.4225(2) 0.5723(2) 0.0374(11) Uani 1 1 d . . . . .
O2 O 0.4995(2) 0.3075(2) 0.5753(2) 0.0355(10) Uani 1 1 d . . . . .
O4 O 0.5999(2) 0.3444(2) 0.6704(2) 0.0321(9) Uani 1 1 d . . . . .
N7 N -0.0509(3) 0.2768(3) 0.5858(3) 0.0482(16) Uani 1 1 d . . . . .
N6 N 0.2634(3) 0.3142(3) 0.5808(4) 0.063(2) Uani 1 1 d . . . . .
H6 H 0.237726 0.267923 0.582366 0.076 Uiso 1 1 calc R . . . .
C21 C 0.4218(4) 0.4774(4) 0.5754(4) 0.0459(18) Uani 1 1 d . . . . .
H21 H 0.433842 0.525599 0.574796 0.055 Uiso 1 1 calc R . . . .
C28 C 0.0720(4) 0.3687(4) 0.5853(4) 0.0458(18) Uani 1 1 d . . . . .
H28 H 0.058353 0.403586 0.587665 0.055 Uiso 1 1 calc R . . . .
N1 N 0.2535(5) -0.0584(5) 0.750000 0.057(2) Uani 1 2 d S TU P . .
N5 N 0.2904(3) 0.4268(3) 0.5783(4) 0.0524(18) Uani 1 1 d . . . . .
N3 N -0.0376(5) -0.3639(5) 0.750000 0.054(2) Uani 1 2 d DS TU P . .
C22 C 0.3518(4) 0.4237(4) 0.5779(4) 0.0450(18) Uani 1 1 d . . . . .
C19 C 0.4562(3) 0.3875(3) 0.5748(3) 0.0335(14) Uani 1 1 d . . . . .
O1 O 0.5120(5) 0.1910(4) 0.6992(4) 0.098(2) Uani 1 1 d . U . . .
C4 C 0.3262(5) -0.0160(5) 0.750000 0.046(2) Uani 1 2 d S T P . .
C15 C -0.0975(8) -0.3617(7) 0.750000 0.115(8) Uani 1 2 d DS TU P . .
H15 H -0.102983 -0.321331 0.750000 0.138 Uiso 1 2 calc RS T P . .
C24 C 0.3875(3) 0.3341(4) 0.5777(4) 0.0428(17) Uani 1 1 d . . . . .
H24 H 0.375601 0.285983 0.578431 0.051 Uiso 1 1 calc R . . . .
C27 C 0.1431(4) 0.3886(4) 0.5842(4) 0.055(2) Uani 1 1 d . . . . .
H27 H 0.178011 0.437050 0.587147 0.065 Uiso 1 1 calc R . . . .
C8 C 0.2406(6) -0.1254(6) 0.750000 0.062(3) Uani 1 2 d S T P . .
C2 C 0.4415(6) 0.0838(6) 0.750000 0.056(3) Uani 1 2 d S T P . .
C26 C 0.1630(4) 0.3381(4) 0.5788(5) 0.059(2) Uani 1 1 d . . . . .
C20 C 0.4736(3) 0.4584(3) 0.5739(4) 0.0422(17) Uani 1 1 d . . . . .
H20 H 0.521809 0.494233 0.572144 0.051 Uiso 1 1 calc R . . . .
C29 C 0.0219(4) 0.2991(4) 0.5829(4) 0.0461(18) Uani 1 1 d . . . . .
C32 C -0.0842(4) 0.3146(4) 0.5808(4) 0.0464(19) Uani 1 1 d . . . . .
H32 H -0.059620 0.364167 0.573934 0.056 Uiso 1 1 calc R . . . .
C23 C 0.3361(4) 0.3535(4) 0.5796(4) 0.0474(19) Uani 1 1 d . . . . .
C18 C 0.5151(3) 0.3708(3) 0.5741(3) 0.0345(14) Uani 1 1 d . . . . .
C25 C 0.2387(4) 0.3600(5) 0.5790(5) 0.065(3) Uani 1 1 d . . . . .
C1 C 0.4929(5) 0.1607(5) 0.750000 0.037(2) Uani 1 2 d S TU P . .
O5 O 0.666667 0.333333 0.5583(3) 0.0263(15) Uani 1 3 d S T P . .
C16 C -0.1267(6) -0.4732(6) 0.750000 0.057(3) Uani 1 2 d S TU P . .
H16 H -0.152823 -0.523351 0.750000 0.068 Uiso 1 2 calc RS T P . .
C9 C 0.1676(6) -0.1867(6) 0.750000 0.060(3) Uani 1 2 d S T P . .
C12 C 0.0335(6) -0.3037(6) 0.750000 0.060(3) Uani 1 2 d S T P . .
C13 C 0.0905(6) -0.3129(6) 0.750000 0.069(4) Uani 1 2 d S T P . .
H13 H 0.084134 -0.359126 0.750000 0.083 Uiso 1 2 calc RS T P . .
C14 C 0.1583(6) -0.2545(6) 0.750000 0.074(4) Uani 1 2 d S T P . .
H14 H 0.198130 -0.260847 0.750000 0.089 Uiso 1 2 calc RS T P . .
N4 N -0.1501(7) -0.4326(8) 0.750000 0.043(4) Uani 0.5 2 d DS TU P . .
C30 C 0.0415(5) 0.2480(5) 0.5768(6) 0.084(4) Uani 1 1 d . . . . .
H30 H 0.006359 0.199601 0.574085 0.101 Uiso 1 1 calc R . . . .
N2 N 0.2976(7) -0.1291(7) 0.750000 0.041(4) Uani 0.5 2 d S TU P . .
C31 C 0.1114(5) 0.2675(5) 0.5747(7) 0.095(4) Uani 1 1 d . . . . .
H31 H 0.124639 0.232424 0.570318 0.114 Uiso 1 1 calc R . . . .
C10 C 0.1097(6) -0.1779(7) 0.750000 0.101(6) Uani 1 2 d S T P . .
H10 H 0.115846 -0.131711 0.750000 0.121 Uiso 1 2 calc RS T P . .
C11 C 0.0410(8) -0.2374(8) 0.750000 0.087(4) Uani 1 2 d S TU P . .
H11 H 0.000666 -0.231747 0.750000 0.105 Uiso 1 2 calc RS T P . .
C17 C -0.0574(8) -0.4325(8) 0.750000 0.095(4) Uani 1 2 d DS TU P . .
H17 H -0.025343 -0.449814 0.750000 0.114 Uiso 1 2 calc RS T P . .
C3 C 0.3710(5) 0.0562(6) 0.750000 0.055(3) Uani 1 2 d S T P . .
H3 H 0.351872 0.086788 0.750000 0.067 Uiso 1 2 calc RS T P . .
C5 C 0.3531(7) -0.0619(7) 0.750000 0.111(7) Uani 1 2 d S T P . .
C7 C 0.4685(8) 0.0404(8) 0.7200(7) 0.047(3) Uani 0.5 1 d . U . . .
C6 C 0.4242(8) -0.0331(8) 0.7181(8) 0.054(4) Uani 0.5 1 d . U . . .
C33 C -0.1643(6) 0.2130(6) 0.6107(7) 0.097(4) Uani 1 1 d . U . . .
H33 H -0.207927 0.176383 0.626926 0.117 Uiso 1 1 calc R . . . .
C34 C -0.1026(6) 0.2121(6) 0.6071(7) 0.099(4) Uani 1 1 d . U . . .
H34 H -0.096423 0.173267 0.617577 0.119 Uiso 1 1 calc R . . . .
N8 N -0.1514(3) 0.2782(3) 0.5859(4) 0.063(2) Uani 1 1 d . . . . .

loop_
_atom_site_aniso_label
_atom_site_aniso_U_11
_atom_site_aniso_U_22
_atom_site_aniso_U_33
_atom_site_aniso_U_23
_atom_site_aniso_U_13
_atom_site_aniso_U_12
Dy1 0.02095(15) 0.02070(15) 0.04171(18) 0.00140(12) 0.00032(12) 0.00980(11)
Dy2 0.0281(2) 0.0281(2) 0.0367(4) 0.000 0.000 0.01403(11)
O9 0.030(2) 0.030(2) 0.056(3) -0.004(2) -0.004(2) 0.0155(19)
O3 0.022(2) 0.030(2) 0.061(3) 0.005(2) 0.003(2) 0.0135(19)
O2 0.024(2) 0.030(2) 0.052(3) 0.003(2) -0.001(2) 0.0132(18)
O4 0.028(2) 0.033(2) 0.039(3) 0.0033(19) 0.0026(19) 0.0178(19)
N7 0.029(3) 0.039(3) 0.083(5) -0.007(3) -0.007(3) 0.021(3)
N6 0.025(3) 0.045(4) 0.126(7) 0.028(4) 0.007(4) 0.023(3)
C21 0.034(4) 0.035(4) 0.076(6) 0.008(4) 0.008(4) 0.022(3)
C28 0.034(4) 0.046(4) 0.067(5) 0.018(4) 0.010(3) 0.027(3)
N1 0.038(4) 0.038(4) 0.082(6) 0.000 0.000 0.009(4)
N5 0.033(3) 0.052(4) 0.082(5) 0.029(4) 0.017(3) 0.029(3)
N3 0.042(5) 0.041(5) 0.060(6) 0.000 0.000 0.007(4)
C22 0.031(3) 0.042(4) 0.070(5) 0.018(4) 0.009(3) 0.024(3)
C19 0.029(3) 0.038(3) 0.042(4) 0.009(3) 0.003(3) 0.023(3)
O1 0.138(6) 0.082(4) 0.093(5) 0.049(4) 0.063(4) 0.068(4)
C4 0.035(5) 0.038(5) 0.061(7) 0.000 0.000 0.017(4)
C15 0.052(7) 0.042(6) 0.25(3) 0.000 0.000 0.024(6)
C24 0.027(3) 0.030(3) 0.075(5) 0.011(3) -0.001(3) 0.017(3)
C27 0.035(4) 0.045(4) 0.088(7) 0.027(4) 0.012(4) 0.023(3)
C8 0.052(7) 0.030(5) 0.082(9) 0.000 0.000 0.004(5)
C2 0.040(6) 0.041(6) 0.085(9) 0.000 0.000 0.019(5)
C26 0.033(4) 0.056(5) 0.098(7) 0.032(5) 0.018(4) 0.029(4)
C20 0.026(3) 0.032(3) 0.068(5) 0.012(3) 0.005(3) 0.014(3)
C29 0.031(4) 0.055(4) 0.061(5) -0.004(4) -0.003(3) 0.028(3)
C32 0.028(3) 0.034(4) 0.083(6) -0.005(4) -0.006(4) 0.020(3)
C23 0.030(3) 0.043(4) 0.072(5) 0.017(4) 0.006(3) 0.021(3)
C18 0.032(3) 0.032(3) 0.041(4) 0.001(3) -0.008(3) 0.017(3)
C25 0.030(4) 0.062(5) 0.108(8) 0.023(5) 0.007(4) 0.028(4)
C1 0.023(4) 0.033(4) 0.055(5) 0.000 0.000 0.013(3)
O5 0.021(2) 0.021(2) 0.037(4) 0.000 0.000 0.0104(10)
C16 0.037(5) 0.030(5) 0.088(9) 0.000 0.000 0.005(4)
C9 0.047(7) 0.039(6) 0.074(9) 0.000 0.000 0.006(5)
C12 0.038(6) 0.032(6) 0.086(9) 0.000 0.000 0.000(5)
C13 0.045(7) 0.025(5) 0.115(12) 0.000 0.000 0.001(5)
C14 0.035(6) 0.043(7) 0.132(13) 0.000 0.000 0.010(5)
N4 0.028(6) 0.029(6) 0.058(8) 0.000 0.000 0.005(5)
C30 0.038(4) 0.052(5) 0.173(12) -0.012(6) -0.010(6) 0.030(4)
N2 0.017(6) 0.014(5) 0.095(9) 0.000 0.000 0.009(5)
C31 0.042(5) 0.059(6) 0.193(13) -0.008(7) 0.003(7) 0.032(5)
C10 0.030(6) 0.044(7) 0.20(2) 0.000 0.000 -0.001(5)
C11 0.066(7) 0.071(7) 0.118(9) 0.000 0.000 0.029(6)
C17 0.070(6) 0.069(6) 0.147(10) 0.000 0.000 0.034(6)
C3 0.031(5) 0.041(6) 0.093(10) 0.000 0.000 0.017(5)
C5 0.040(7) 0.041(7) 0.24(2) 0.000 0.000 0.008(6)
C7 0.044(6) 0.042(6) 0.050(7) -0.005(5) -0.001(5) 0.018(5)
C6 0.045(7) 0.048(7) 0.061(7) -0.006(6) 0.003(6) 0.019(6)
C33 0.062(5) 0.073(6) 0.171(9) 0.003(6) -0.009(6) 0.045(5)
C34 0.072(6) 0.073(6) 0.175(9) -0.006(6) -0.010(6) 0.053(5)
N8 0.028(3) 0.030(3) 0.136(7) -0.006(4) -0.007(4) 0.018(3)

loop_
_atom_type_symbol
_atom_type_description
_atom_type_scat_dispersion_real
_atom_type_scat_dispersion_imag
_atom_type_scat_source
C C 0.0033 0.0016 'International Tables Vol C Tables 4.2.6.8 and 6.1.1.4'
H H 0.0000 0.0000 'International Tables Vol C Tables 4.2.6.8 and 6.1.1.4'
Dy Dy -0.1892 4.4098 'International Tables Vol C Tables 4.2.6.8 and 6.1.1.4'
N N 0.0061 0.0033 'International Tables Vol C Tables 4.2.6.8 and 6.1.1.4'
O O 0.0106 0.0060 'International Tables Vol C Tables 4.2.6.8 and 6.1.1.4'

loop_
_geom_angle_atom_site_label_1
_geom_angle_atom_site_label_2
_geom_angle_atom_site_label_3
_geom_angle
_geom_angle_site_symmetry_1
_geom_angle_site_symmetry_3
Dy1 Dy1 Dy1 60.0 5_665 3_655
Dy2 Dy1 Dy1 59.557(4) . 3_655
Dy2 Dy1 Dy1 59.556(4) . 5_665
O9 Dy1 Dy1 96.13(10) . 3_655
O9 Dy1 Dy1 94.47(10) . 5_665
O9 Dy1 Dy2 150.27(10) . .
O9 Dy1 O4 129.87(15) . 3_655
O9 Dy1 N8 75.7(2) . 5
O3 Dy1 Dy1 70.36(11) 3_655 3_655
O3 Dy1 Dy1 127.70(11) 3_655 5_665
O3 Dy1 Dy2 108.51(12) 3_655 .
O3 Dy1 O9 74.65(16) 3_655 .
O3 Dy1 O2 144.67(17) 3_655 .
O3 Dy1 O4 73.04(15) 3_655 3_655
O3 Dy1 O4 142.60(15) 3_655 .
O3 Dy1 O5 92.25(12) 3_655 .
O3 Dy1 N8 83.06(18) 3_655 5
O2 Dy1 Dy1 127.61(10) . 3_655
O2 Dy1 Dy1 69.67(10) . 5_665
O2 Dy1 Dy2 106.68(11) . .
O2 Dy1 O9 73.34(16) . .
O2 Dy1 O4 140.95(14) . 3_655
O2 Dy1 O4 71.72(15) . .
O2 Dy1 O5 92.58(11) . .
O2 Dy1 N8 74.95(17) . 5
O4 Dy1 Dy1 39.09(10) . 5_665
O4 Dy1 Dy1 36.76(10) 3_655 3_655
O4 Dy1 Dy1 78.06(10) . 3_655
O4 Dy1 Dy1 76.79(9) 3_655 5_665
O4 Dy1 Dy2 35.47(10) . .
O4 Dy1 Dy2 36.32(10) 3_655 .
O4 Dy1 O9 129.44(15) . .
O4 Dy1 O4 69.68(19) . 3_655
O4 Dy1 O5 73.00(17) . .
O4 Dy1 N8 135.33(19) 3_655 5
O4 Dy1 N8 126.8(2) . 5
O1 Dy1 Dy1 108.3(2) . 3_655
O1 Dy1 Dy1 118.1(2) . 5_665
O1 Dy1 Dy2 63.5(2) . .
O1 Dy1 O9 145.9(3) . .
O1 Dy1 O3 91.2(2) . 3_655
O1 Dy1 O2 107.2(2) . .
O1 Dy1 O4 79.9(2) . .
O1 Dy1 O4 71.6(3) . 3_655
O1 Dy1 O5 139.4(3) . .
O1 Dy1 N8 71.8(3) . 5
O5 Dy1 Dy1 37.04(9) . 5_665
O5 Dy1 Dy1 37.04(9) . 3_655
O5 Dy1 Dy2 77.02(16) . .
O5 Dy1 O9 73.30(19) . .
O5 Dy1 O4 70.80(16) . 3_655
O5 Dy1 N8 148.8(3) . 5
N8 Dy1 Dy1 153.41(15) 5 3_655
N8 Dy1 Dy1 144.61(14) 5 5_665
N8 Dy1 Dy2 133.7(2) 5 .
Dy1 Dy2 Dy1 145.980(4) . 8_667
Dy1 Dy2 Dy1 60.888(7) . 5_665
Dy1 Dy2 Dy1 108.385(9) 8_667 5_665
Dy1 Dy2 Dy1 60.887(8) 12_657 10_557
Dy1 Dy2 Dy1 145.983(4) 10_557 5_665
Dy1 Dy2 Dy1 108.381(9) 12_657 3_655
Dy1 Dy2 Dy1 145.979(4) 12_657 5_665
Dy1 Dy2 Dy1 60.887(7) 3_655 5_665
Dy1 Dy2 Dy1 145.979(4) . 12_657
Dy1 Dy2 Dy1 108.383(9) . 10_557
Dy1 Dy2 Dy1 60.887(7) 12_657 8_667
Dy1 Dy2 Dy1 145.978(4) 3_655 10_557
Dy1 Dy2 Dy1 60.888(7) 10_557 8_667
Dy1 Dy2 Dy1 60.889(8) . 3_655
Dy1 Dy2 Dy1 145.979(4) 3_655 8_667
O4 Dy2 Dy1 113.45(11) 8_667 3_655
O4 Dy2 Dy1 79.78(11) 12_657 8_667
O4 Dy2 Dy1 113.45(11) 12_657 .
O4 Dy2 Dy1 39.77(10) 5_665 3_655
O4 Dy2 Dy1 113.45(11) . 8_667
O4 Dy2 Dy1 79.78(11) 5_665 .
O4 Dy2 Dy1 171.60(11) 8_667 .
O4 Dy2 Dy1 111.27(10) 10_557 .
O4 Dy2 Dy1 111.27(10) 5_665 8_667
O4 Dy2 Dy1 36.49(10) . .
O4 Dy2 Dy1 111.27(10) 12_657 3_655
O4 Dy2 Dy1 111.27(10) 3_655 12_657
O4 Dy2 Dy1 171.60(10) . 12_657
O4 Dy2 Dy1 36.49(11) 12_657 12_657
O4 Dy2 Dy1 171.60(10) 3_655 8_667
O4 Dy2 Dy1 171.60(10) 12_657 5_665
O4 Dy2 Dy1 36.49(10) 8_667 8_667
O4 Dy2 Dy1 36.49(10) 5_665 5_665
O4 Dy2 Dy1 39.77(10) 10_557 8_667
O4 Dy2 Dy1 171.60(11) 5_665 10_557
O4 Dy2 Dy1 36.49(10) 3_655 3_655
O4 Dy2 Dy1 36.49(10) 10_557 10_557
O4 Dy2 Dy1 111.27(10) . 10_557
O4 Dy2 Dy1 171.60(10) 10_557 3_655
O4 Dy2 Dy1 79.78(11) 3_655 5_665
O4 Dy2 Dy1 79.78(11) . 3_655
O4 Dy2 Dy1 111.27(10) 8_667 5_665
O4 Dy2 Dy1 39.77(10) 8_667 12_657
O4 Dy2 Dy1 113.45(11) 10_557 5_665
O4 Dy2 Dy1 39.77(10) . 5_665
O4 Dy2 Dy1 113.45(11) 5_665 12_657
O4 Dy2 Dy1 113.45(11) 3_655 10_557
O4 Dy2 Dy1 79.79(11) 10_557 12_657
O4 Dy2 Dy1 39.76(10) 12_657 10_557
O4 Dy2 Dy1 79.78(11) 8_667 10_557
O4 Dy2 Dy1 39.77(10) 3_655 .
O4 Dy2 O4 139.35(8) 5_665 10_557
O4 Dy2 O4 73.98(16) 3_655 5_665
O4 Dy2 O4 73.98(16) 12_657 10_557
O4 Dy2 O4 139.35(8) 12_657 .
O4 Dy2 O4 92.0(2) 8_667 5_665
O4 Dy2 O4 139.35(8) 8_667 .
O4 Dy2 O4 73.98(16) 12_657 8_667
O4 Dy2 O4 73.98(16) 5_665 .
O4 Dy2 O4 139.35(8) 12_657 5_665
O4 Dy2 O4 92.0(2) 10_557 .
O4 Dy2 O4 139.35(8) 3_655 10_557
O4 Dy2 O4 92.0(2) 3_655 12_657
O4 Dy2 O4 73.98(16) 8_667 10_557
O4 Dy2 O4 139.35(8) 3_655 8_667
O4 Dy2 O4 73.98(16) 3_655 .
Dy1 O9 H9A 110.8 . .
Dy1 O9 H9B 110.7 . .
H9A O9 H9B 103.1 . .
C18 O3 Dy1 136.2(4) . 5_665
C18 O2 Dy1 136.3(4) . .
Dy1 O4 Dy1 104.15(16) . 5_665
Dy2 O4 Dy1 103.91(15) . 5_665
Dy2 O4 Dy1 108.04(16) . .
C32 N7 C29 130.1(6) . .
C32 N7 C34 103.8(6) . .
C34 N7 C29 125.0(7) . .
C23 N6 H6 126.2 . .
C25 N6 H6 126.2 . .
C25 N6 C23 107.6(6) . .
C22 C21 H21 121.1 . .
C22 C21 C20 117.8(6) . .
C20 C21 H21 121.1 . .
C27 C28 H28 120.1 . .
C29 C28 H28 120.1 . .
C29 C28 C27 119.9(7) . .
C8 N1 C4 105.9(10) . .
C25 N5 C22 105.2(6) . .
C15 N3 C12 126.5(11) . .
C15 N3 C17 105.4(10) . .
C17 N3 C12 128.1(11) . .
C21 C22 C23 119.5(6) . .
N5 C22 C21 130.4(6) . .
N5 C22 C23 110.1(6) . .
C24 C19 C20 121.3(6) . .
C24 C19 C18 120.0(6) . .
C20 C19 C18 118.6(6) . .
C1 O1 Dy1 173.9(7) . .
N1 C4 C3 133.4(10) . .
N1 C4 C5 105.9(10) . .
C3 C4 C5 120.6(10) . .
N3 C15 H15 128.1 . .
N3 C15 N4 103.9(11) . .
N4 C15 H15 128.1 . .
C19 C24 H24 121.5 . .
C19 C24 C23 116.9(6) . .
C23 C24 H24 121.5 . .
C28 C27 H27 119.9 . .
C26 C27 C28 120.2(7) . .
C26 C27 H27 119.9 . .
N1 C8 C9 121.8(12) . .
N2 C8 N1 112.6(11) . .
N2 C8 C9 125.6(12) . .
C3 C2 C1 123.8(10) . .
C3 C2 C7 116.5(10) . .
C3 C2 C7 116.5(10) . 10_557
C7 C2 C1 114.1(9) 10_557 .
C7 C2 C1 114.1(9) . .
C7 C2 C7 49.7(12) . 10_557
C27 C26 C25 119.6(8) . .
C27 C26 C31 119.3(7) . .
C31 C26 C25 121.2(7) . .
C21 C20 C19 121.4(6) . .
C21 C20 H20 119.3 . .
C19 C20 H20 119.3 . .
C28 C29 N7 121.4(6) . .
C28 C29 C30 120.3(7) . .
C30 C29 N7 118.3(7) . .
N7 C32 H32 122.7 . .
N8 C32 N7 114.5(6) . .
N8 C32 H32 122.7 . .
N6 C23 C22 104.9(6) . .
N6 C23 C24 132.1(7) . .
C24 C23 C22 123.0(6) . .
O3 C18 C19 117.2(5) . .
O2 C18 O3 124.2(6) . .
O2 C18 C19 118.5(6) . .
N6 C25 C26 123.9(8) . .
N5 C25 N6 112.1(6) . .
N5 C25 C26 123.9(7) . .
O1 C1 O1 122.5(12) 10_557 .
O1 C1 C2 118.8(6) 10_557 .
O1 C1 C2 118.7(6) . .
Dy1 O5 Dy1 105.91(18) 3_655 5_665
Dy1 O5 Dy1 105.91(18) 3_655 .
Dy1 O5 Dy1 105.91(18) 5_665 .
N4 C16 H16 127.3 . .
N4 C16 C17 105.4(12) . .
C17 C16 H16 127.3 . .
C14 C9 C8 118.7(12) . .
C10 C9 C8 121.7(12) . .
C10 C9 C14 119.6(11) . .
C13 C12 N3 120.9(10) . .
C13 C12 C11 121.5(11) . .
C11 C12 N3 117.7(12) . .
C12 C13 H13 120.0 . .
C12 C13 C14 120.0(11) . .
C14 C13 H13 120.0 . .
C9 C14 H14 120.0 . .
C13 C14 C9 120.0(12) . .
C13 C14 H14 120.0 . .
C16 N4 C15 113.1(12) . .
C29 C30 H30 120.0 . .
C31 C30 C29 120.0(9) . .
C31 C30 H30 120.0 . .
C8 N2 C5 107.6(12) . .
C26 C31 H31 119.8 . .
C30 C31 C26 120.3(8) . .
C30 C31 H31 119.8 . .
C9 C10 H10 119.9 . .
C9 C10 C11 120.1(14) . .
C11 C10 H10 119.9 . .
C12 C11 C10 118.8(14) . .
C12 C11 H11 120.6 . .
C10 C11 H11 120.6 . .
N3 C17 H17 123.9 . .
C16 C17 N3 112.2(12) . .
C16 C17 H17 123.9 . .
C4 C3 H3 119.6 . .
C2 C3 C4 120.8(10) . .
C2 C3 H3 119.6 . .
C4 C5 C6 114.7(11) . 10_557
C4 C5 C6 114.7(11) . .
N2 C5 C4 107.9(12) . .
N2 C5 C6 128.9(12) . .
N2 C5 C6 128.9(12) . 10_557
C6 C5 C6 52.2(13) 10_557 .
C2 C7 C6 93.4(10) . 10_557
C7 C7 C2 65.2(6) 10_557 .
C7 C7 C6 47.5(7) 10_557 10_557
C7 C7 C6 91.7(9) 10_557 .
C6 C7 C2 118.6(13) . .
C6 C7 C6 44.2(12) . 10_557
C5 C6 C7 92.2(10) . 10_557
C7 C6 C5 116.3(14) . .
C7 C6 C7 40.9(11) . 10_557
C6 C6 C5 63.9(7) 10_557 .
C6 C6 C7 88.3(9) 10_557 .
C6 C6 C7 47.5(7) 10_557 10_557
C34 C33 H33 126.3 . .
C34 C33 N8 107.3(10) . .
N8 C33 H33 126.3 . .
N7 C34 H34 125.8 . .
C33 C34 N7 108.3(9) . .
C33 C34 H34 125.8 . .
C32 N8 Dy1 132.5(5) . 3
C32 N8 C33 104.3(7) . .
C33 N8 Dy1 117.9(6) . 3

loop_
_geom_bond_atom_site_label_1
_geom_bond_atom_site_label_2
_geom_bond_distance
_geom_bond_site_symmetry_2
Dy1 Dy1 3.8165(5) 5_665
Dy1 Dy1 3.8166(5) 3_655
Dy1 Dy2 3.7660(3) .
Dy1 O9 2.451(5) .
Dy1 O3 2.307(4) 3_655
Dy1 O2 2.352(4) .
Dy1 O4 2.356(4) .
Dy1 O4 2.482(4) 3_655
Dy1 O1 2.278(7) .
Dy1 O5 2.391(3) .
Dy1 N8 2.527(6) 5
Dy2 O4 2.298(4) 12_657
Dy2 O4 2.298(4) .
Dy2 O4 2.298(4) 10_557
Dy2 O4 2.298(4) 8_667
Dy2 O4 2.298(4) 5_665
Dy2 O4 2.298(4) 3_655
O9 H9A 0.9002 .
O9 H9B 0.8999 .
O3 C18 1.268(7) .
O2 C18 1.249(7) .
N7 C29 1.417(8) .
N7 C32 1.350(8) .
N7 C34 1.371(13) .
N6 H6 0.8800 .
N6 C23 1.379(9) .
N6 C25 1.355(10) .
C21 H21 0.9500 .
C21 C22 1.389(10) .
C21 C20 1.390(9) .
C28 H28 0.9500 .
C28 C27 1.390(10) .
C28 C29 1.362(10) .
N1 C4 1.382(13) .
N1 C8 1.348(15) .
N5 C22 1.377(8) .
N5 C25 1.328(10) .
N3 C15 1.335(16) .
N3 C12 1.451(13) .
N3 C17 1.337(16) .
C22 C23 1.398(10) .
C19 C24 1.369(9) .
C19 C20 1.400(9) .
C19 C18 1.505(8) .
O1 C1 1.205(8) .
C4 C3 1.383(15) .
C4 C5 1.395(18) .
C15 H15 0.9500 .
C15 N4 1.395(19) .
C24 H24 0.9500 .
C24 C23 1.387(9) .
C27 H27 0.9500 .
C27 C26 1.380(11) .
C8 C9 1.486(15) .
C8 N2 1.287(18) .
C2 C1 1.485(14) .
C2 C3 1.345(15) .
C2 C7 1.484(17) .
C2 C7 1.484(17) 10_557
C26 C25 1.475(10) .
C26 C31 1.389(13) .
C20 H20 0.9500 .
C29 C30 1.387(11) .
C32 H32 0.9500 .
C32 N8 1.281(9) .
C16 H16 0.9500 .
C16 N4 1.23(2) .
C16 C17 1.319(18) .
C9 C14 1.392(17) .
C9 C10 1.374(19) .
C12 C13 1.358(18) .
C12 C11 1.377(19) .
C13 H13 0.9500 .
C13 C14 1.391(15) .
C14 H14 0.9500 .
C30 H30 0.9500 .
C30 C31 1.368(12) .
N2 C5 1.360(19) .
C31 H31 0.9500 .
C10 H10 0.9500 .
C10 C11 1.414(19) .
C11 H11 0.9500 .
C17 H17 0.9500 .
C3 H3 0.9500 .
C5 C6 1.509(19) 10_557
C5 C6 1.509(19) .
C7 C7 1.25(3) 10_557
C7 C6 1.40(2) .
C7 C6 1.90(2) 10_557
C6 C6 1.33(3) 10_557
C33 H33 0.9500 .
C33 C34 1.362(13) .
C33 N8 1.405(12) .
C34 H34 0.9500 .

loop_
_geom_torsion_atom_site_label_1
_geom_torsion_atom_site_label_2
_geom_torsion_atom_site_label_3
_geom_torsion_atom_site_label_4
_geom_torsion
_geom_torsion_site_symmetry_1
_geom_torsion_site_symmetry_2
_geom_torsion_site_symmetry_3
_geom_torsion_site_symmetry_4
Dy1 O3 C18 O2 -25.2(11) 5_665 . . .
Dy1 O3 C18 C19 154.7(5) 5_665 . . .
Dy1 O2 C18 O3 20.6(11) . . . .
Dy1 O2 C18 C19 -159.3(5) . . . .
N7 C29 C30 C31 -179.2(11) . . . .
N7 C32 N8 Dy1 166.4(6) . . . 3
N7 C32 N8 C33 13.8(12) . . . .
C21 C22 C23 N6 -179.0(8) . . . .
C21 C22 C23 C24 -1.2(14) . . . .
C28 C27 C26 C25 -178.9(9) . . . .
C28 C27 C26 C31 -0.1(16) . . . .
C28 C29 C30 C31 1.6(18) . . . .
N1 C4 C3 C2 180.0 . . . .
N1 C4 C5 N2 0.0 . . . .
N1 C4 C5 C6 151.0(8) . . . .
N1 C4 C5 C6 -151.0(8) . . . 10_557
N1 C8 C9 C14 180.0 . . . .
N1 C8 C9 C10 0.0 . . . .
N1 C8 N2 C5 0.0 . . . .
N5 C22 C23 N6 0.2(10) . . . .
N5 C22 C23 C24 178.1(8) . . . .
N3 C15 N4 C16 0.0 . . . .
N3 C12 C13 C14 180.0 . . . .
N3 C12 C11 C10 180.0 . . . .
C22 C21 C20 C19 0.0(13) . . . .
C22 N5 C25 N6 1.7(12) . . . .
C22 N5 C25 C26 -179.3(10) . . . .
C19 C24 C23 N6 177.9(9) . . . .
C19 C24 C23 C22 0.7(13) . . . .
C4 N1 C8 C9 180.0 . . . .
C4 N1 C8 N2 0.0 . . . .
C4 C5 C6 C7 29.1(16) . . . .
C4 C5 C6 C7 63.6(10) . . . 10_557
C4 C5 C6 C6 103.0(8) . . . 10_557
C15 N3 C12 C13 180.0 . . . .
C15 N3 C12 C11 0.0 . . . .
C15 N3 C17 C16 0.0 . . . .
C24 C19 C20 C21 -0.4(12) . . . .
C24 C19 C18 O3 -179.0(7) . . . .
C24 C19 C18 O2 0.9(11) . . . .
C27 C28 C29 N7 178.2(8) . . . .
C27 C28 C29 C30 -2.6(14) . . . .
C27 C26 C25 N6 172.8(10) . . . .
C27 C26 C25 N5 -6.1(16) . . . .
C27 C26 C31 C30 -1(2) . . . .
C8 N1 C4 C3 180.0 . . . .
C8 N1 C4 C5 0.0 . . . .
C8 C9 C14 C13 180.0 . . . .
C8 C9 C10 C11 180.0 . . . .
C8 N2 C5 C4 0.0 . . . .
C8 N2 C5 C6 145.6(11) . . . 10_557
C8 N2 C5 C6 -145.6(11) . . . .
C2 C7 C6 C5 -3(2) . . . .
C2 C7 C6 C7 -62.4(11) . . . 10_557
C2 C7 C6 C6 -62.4(11) . . . 10_557
C20 C21 C22 N5 -178.3(9) . . . .
C20 C21 C22 C23 0.8(13) . . . .
C20 C19 C24 C23 0.1(12) . . . .
C20 C19 C18 O3 -0.4(10) . . . .
C20 C19 C18 O2 179.5(7) . . . .
C29 N7 C32 N8 -179.5(9) . . . .
C29 N7 C34 C33 172.3(10) . . . .
C29 C28 C27 C26 1.9(14) . . . .
C29 C30 C31 C26 0(2) . . . .
C32 N7 C29 C28 11.7(14) . . . .
C32 N7 C29 C30 -167.5(10) . . . .
C32 N7 C34 C33 3.0(13) . . . .
C23 N6 C25 N5 -1.6(12) . . . .
C23 N6 C25 C26 179.4(10) . . . .
C18 C19 C24 C23 178.7(7) . . . .
C18 C19 C20 C21 -179.1(7) . . . .
C25 N6 C23 C22 0.8(11) . . . .
C25 N6 C23 C24 -176.8(10) . . . .
C25 N5 C22 C21 178.0(10) . . . .
C25 N5 C22 C23 -1.2(10) . . . .
C25 C26 C31 C30 177.8(12) . . . .
C1 C2 C3 C4 180.0 . . . .
C1 C2 C7 C7 101.9(6) . . . 10_557
C1 C2 C7 C6 179.5(12) . . . .
C1 C2 C7 C6 141.2(7) . . . 10_557
C9 C8 N2 C5 180.0 . . . .
C9 C10 C11 C12 0.0 . . . .
C12 N3 C15 N4 180.0 . . . .
C12 N3 C17 C16 180.0 . . . .
C12 C13 C14 C9 0.0 . . . .
C13 C12 C11 C10 0.0 . . . .
C14 C9 C10 C11 0.0 . . . .
N4 C16 C17 N3 0.0 . . . .
N2 C8 C9 C14 0.0 . . . .
N2 C8 C9 C10 180.0 . . . .
N2 C5 C6 C7 -152.7(10) . . . 10_557
N2 C5 C6 C7 172.8(12) . . . .
N2 C5 C6 C6 -113.3(13) . . . 10_557
C31 C26 C25 N6 -6.0(18) . . . .
C31 C26 C25 N5 175.1(11) . . . .
C10 C9 C14 C13 0.0 . . . .
C11 C12 C13 C14 0.0 . . . .
C17 N3 C15 N4 0.0 . . . .
C17 N3 C12 C13 0.0 . . . .
C17 N3 C12 C11 180.0 . . . .
C17 C16 N4 C15 0.0 . . . .
C3 C4 C5 N2 180.0 . . . .
C3 C4 C5 C6 29.0(8) . . . 10_557
C3 C4 C5 C6 -29.0(8) . . . .
C3 C2 C1 O1 -88.7(8) . . . .
C3 C2 C1 O1 88.7(8) . . . 10_557
C3 C2 C7 C7 -103.4(7) . . . 10_557
C3 C2 C7 C6 -64.1(9) . . . 10_557
C3 C2 C7 C6 -25.8(16) . . . .
C5 C4 C3 C2 0.0 . . . .
C7 C2 C1 O1 118.6(10) 10_557 . . .
C7 C2 C1 O1 63.9(12) . . . .
C7 C2 C1 O1 -63.9(12) 10_557 . . 10_557
C7 C2 C1 O1 -118.6(10) . . . 10_557
C7 C2 C3 C4 28.0(8) . . . .
C7 C2 C3 C4 -28.0(8) 10_557 . . .
C7 C2 C7 C6 39.3(9) 10_557 . . 10_557
C7 C2 C7 C6 77.5(14) 10_557 . . .
C7 C7 C6 C5 59.7(12) 10_557 . . .
C7 C7 C6 C6 0.006(4) 10_557 . . 10_557
C6 C5 C6 C7 -73.9(15) 10_557 . . .
C6 C5 C6 C7 -39.4(10) 10_557 . . 10_557
C6 C7 C6 C5 59.7(12) 10_557 . . .
C6 C7 C6 C7 -0.006(5) 10_557 . . 10_557
C34 N7 C29 C28 -154.6(10) . . . .
C34 N7 C29 C30 26.1(15) . . . .
C34 N7 C32 N8 -11.0(12) . . . .
C34 C33 N8 Dy1 -168.4(9) . . . 3
C34 C33 N8 C32 -11.0(14) . . . .
N8 C33 C34 N7 4.8(15) . . . .
